data_7217052
loop_
_publ_author_name
'Kim, Dongwook'
'Liu, Xinfang'
'Oh, Minhak'
'Song, Xiaokai'
'Zou, Yang'
'Singh, Devendra'
'Kim, Kwang S.'
'Lah, Myoung Soo'

_publ_section_title
;
 Isoreticular MOFs based on a rhombic dodecahedral MOP as a tertiary
 building unit
;
_journal_issue 28
_journal_name_full CrystEngComm
_journal_page_first 6391
_journal_paper_doi 10.1039/c4ce00017j
_journal_volume 16
_journal_year 2014
_chemical_formula_sum 'C288 H200 N32 O172 Zn28'
_chemical_formula_weight 8691.16
_chemical_name_systematic
; 
 ? 
;
_space_group_IT_number 200
_symmetry_cell_setting cubic
_symmetry_space_group_name_Hall '-P 2 2 3'
_symmetry_space_group_name_H-M 'P m -3'
_atom_sites_solution_hydrogens geom
_atom_sites_solution_primary direct
_atom_sites_solution_secondary difmap
_audit_creation_method SHELXL-97
_cell_angle_alpha 90.00
_cell_angle_beta 90.00
_cell_angle_gamma 90.00
_cell_formula_units_Z 1
_cell_length_a 31.102(4)
_cell_length_b 31.102(4)
_cell_length_c 31.102(4)
_cell_measurement_reflns_used 124327
_cell_measurement_temperature 100(2)
_cell_measurement_theta_max 19.54
_cell_measurement_theta_min 1.30
_cell_volume 30086(7)
_computing_cell_refinement HKL2000
_computing_data_collection 'PAL ADSC Quantum-210 ADX Program'
_computing_data_reduction HKL2000
_computing_molecular_graphics 'Diamond 3'
_computing_publication_material WinGX
_computing_structure_refinement 'Bruker SHELXTL-XL'
_computing_structure_solution 'Bruker SHELXTL-XS'
_diffrn_ambient_temperature 100(2)
_diffrn_measured_fraction_theta_full 0.997
_diffrn_measured_fraction_theta_max 0.997
_diffrn_measurement_device_type 'ADSC Q210 CCD area detector'
_diffrn_measurement_method 'omega scan'
_diffrn_radiation_monochromator 'Si(111) double crystal monochromator'
_diffrn_radiation_source 'PLSII 2D bending magnet'
_diffrn_radiation_type synchrotron
_diffrn_radiation_wavelength 1.00000
_diffrn_reflns_av_R_equivalents 0.0929
_diffrn_reflns_av_sigmaI/netI 0.0383
_diffrn_reflns_limit_h_max 20
_diffrn_reflns_limit_h_min 0
_diffrn_reflns_limit_k_max 20
_diffrn_reflns_limit_k_min -20
_diffrn_reflns_limit_l_max 20
_diffrn_reflns_limit_l_min -20
_diffrn_reflns_number 18250
_diffrn_reflns_theta_full 19.54
_diffrn_reflns_theta_max 19.54
_diffrn_reflns_theta_min 1.30
_exptl_absorpt_coefficient_mu 0.864
_exptl_absorpt_correction_T_max 0.9186
_exptl_absorpt_correction_T_min 0.8462
_exptl_absorpt_correction_type multi-scan
_exptl_absorpt_process_details 'HKL2000 Scalepack'
_exptl_crystal_colour colorless
_exptl_crystal_density_diffrn 0.480
_exptl_crystal_density_method 'not measured'
_exptl_crystal_description block
_exptl_crystal_F_000 4368
_exptl_crystal_size_max 0.20
_exptl_crystal_size_mid 0.10
_exptl_crystal_size_min 0.10
_refine_diff_density_max 0.343
_refine_diff_density_min -0.247
_refine_diff_density_rms 0.056
_refine_ls_extinction_method none
_refine_ls_goodness_of_fit_ref 1.062
_refine_ls_hydrogen_treatment constr
_refine_ls_matrix_type full
_refine_ls_number_parameters 176
_refine_ls_number_reflns 1748
_refine_ls_number_restraints 133
_refine_ls_restrained_S_all 1.174
_refine_ls_R_factor_all 0.1366
_refine_ls_R_factor_gt 0.1101
_refine_ls_shift/su_max 0.000
_refine_ls_shift/su_mean 0.000
_refine_ls_structure_factor_coef Fsqd
_refine_ls_weighting_details 'calc w=1/[\s^2^(Fo^2^)+(0.2000P)^2^+0.0000P] where P=(Fo^2^+2Fc^2^)/3'
_refine_ls_weighting_scheme calc
_refine_ls_wR_factor_gt 0.2660
_refine_ls_wR_factor_ref 0.2876
_reflns_number_gt 1134
_reflns_number_total 1748
_reflns_threshold_expression >2sigma(I)
_cod_data_source_file c4ce00017j2.cif
_cod_data_source_block p7_60cu
_cod_depositor_comments
;
The following automatic conversions were performed:

'_symmetry_cell_setting' value 'Cubic' changed to 'cubic' according
to
/usr/data/users/saulius/crontab/automatic-downloads/current/RSC/lib/dictionaries/cif_core.dic
dictionary named 'cif_core.dic' version 2.4.2 from 2011-04-26.

Automatic conversion script
Id: cif_fix_values 2281 2013-09-26 08:29:07Z andrius 

The following automatic conversions were performed:

'_exptl_absorpt_correction_type' value 'Multi-scans' was replaced
with the value 'multi-scan' as specified in the replacement file
'src/cod-tools/trunk/data/replacement-values/replacement_values.lst'.

Automatic conversion script
Id: cif_fix_values 5376 2017-05-30 11:51:03Z andrius 
;
_cod_original_cell_volume 30086(6)
_cod_original_sg_symbol_H-M Pm-3
_cod_database_code 7217052

loop_
_symmetry_equiv_pos_as_xyz
'x, y, z'
'-x, -y, z'
'-x, y, -z'
'x, -y, -z'
'z, x, y'
'z, -x, -y'
'-z, -x, y'
'-z, x, -y'
'y, z, x'
'-y, z, -x'
'y, -z, -x'
'-y, -z, x'
'-x, -y, -z'
'x, y, -z'
'x, -y, z'
'-x, y, z'
'-z, -x, -y'
'-z, x, y'
'z, x, -y'
'z, -x, y'
'-y, -z, -x'
'y, -z, x'
'-y, z, x'
'y, z, -x'

loop_
_atom_site_label
_atom_site_type_symbol
_atom_site_fract_x
_atom_site_fract_y
_atom_site_fract_z
_atom_site_U_iso_or_equiv
_atom_site_adp_type
_atom_site_occupancy
_atom_site_symmetry_multiplicity
_atom_site_calc_flag
_atom_site_refinement_flags
Zn1 Zn 0.5000 0.5000 0.12743(14) 0.229(3) Uani 1 4 d SD
Zn2 Zn 0.5000 0.5000 0.22334(17) 0.216(3) Uani 1 4 d SD
Zn3 Zn 0.34329(11) 0.34329(11) 0.34329(11) 0.250(3) Uani 1 3 d SD
Zn4 Zn 0.27804(11) 0.27804(11) 0.27804(11) 0.301(4) Uani 1 3 d SD
O1 O 0.4572(6) 0.4581(5) 0.1403(6) 0.336(9) Uani 1 1 d D
O2 O 0.4562(5) 0.4569(5) 0.2113(4) 0.286(9) Uani 1 1 d D
O3 O 0.3581(5) 0.3585(5) 0.2858(5) 0.264(8) Uani 1 1 d D
O4 O 0.3151(5) 0.3178(5) 0.2473(5) 0.324(8) Uani 1 1 d D
O5 O 0.3218(11) 0.2767(12) 0.1038(10) 0.81(4) Uani 1 1 d D
N1 N 0.3854(5) 0.3101(5) 0.1034(5) 0.59(3) Uani 1 1 d D
H1 H 0.4101 0.3061 0.0901 0.707 Uiso 1 1 calc R
C1 C 0.4191(5) 0.4034(5) 0.1718(5) 0.53(4) Uani 1 1 d RDU
C2 C 0.3957(5) 0.3969(5) 0.2093(5) 0.331(18) Uani 1 1 d RDU
H2 H 0.3969 0.4175 0.2319 0.398 Uiso 1 1 calc R
C3 C 0.3705(5) 0.3603(5) 0.2139(5) 0.41(3) Uani 1 1 d RDU
C4 C 0.3687(5) 0.3302(5) 0.1809(5) 0.65(5) Uani 1 1 d RDU
H4 H 0.3514 0.3052 0.1840 0.776 Uiso 1 1 calc R
C5 C 0.3921(5) 0.3367(5) 0.1434(5) 0.59(4) Uani 1 1 d RDU
C6 C 0.4173(5) 0.3733(5) 0.1389(5) 0.67(5) Uani 1 1 d RDU
H6 H 0.4334 0.3777 0.1133 0.800 Uiso 1 1 calc R
C7 C 0.4447(6) 0.4405(6) 0.1758(7) 0.269(13) Uani 1 1 d DU
C8 C 0.3470(6) 0.3448(6) 0.2488(7) 0.281(15) Uani 1 1 d DU
C9 C 0.3540(11) 0.2909(16) 0.0820(9) 0.89(8) Uani 1 1 d DU
C10 C 0.3568(16) 0.2955(13) 0.0000 0.61(5) Uani 1 2 d SDU
H10 H 0.3499 0.3253 0.0000 0.728 Uiso 1 2 calc SR
C11 C 0.3619(9) 0.2735(9) 0.0388(5) 0.78(6) Uani 1 1 d DU
C12 C 0.3730(13) 0.2304(10) 0.0387(6) 0.72(5) Uani 1 1 d DU
H12 H 0.3767 0.2156 0.0651 0.859 Uiso 1 1 calc R
C13 C 0.3788(18) 0.2087(13) 0.0000 0.63(5) Uani 1 2 d SDU
H13 H 0.3867 0.1791 0.0000 0.751 Uiso 1 2 calc SR
O1W O 0.5000 0.5000 0.0636(6) 0.326(13) Uani 1 4 d SD
O2W O 0.5000 0.5000 0.2898(5) 0.230(9) Uani 1 4 d SD
O3W O 0.3804(3) 0.3804(3) 0.3804(3) 0.290(10) Uani 1 3 d SD
O4W O 0.2409(4) 0.2409(4) 0.2409(4) 0.61(3) Uani 1 3 d SD

loop_
_atom_site_aniso_label
_atom_site_aniso_U_11
_atom_site_aniso_U_22
_atom_site_aniso_U_33
_atom_site_aniso_U_23
_atom_site_aniso_U_13
_atom_site_aniso_U_12
Zn1 0.290(7) 0.281(7) 0.116(5) 0.000 0.000 0.000
Zn2 0.249(7) 0.251(7) 0.147(6) 0.000 0.000 0.000
Zn3 0.250(3) 0.250(3) 0.250(3) 0.007(3) 0.007(3) 0.007(3)
Zn4 0.301(4) 0.301(4) 0.301(4) -0.052(3) -0.052(3) -0.052(3)
O1 0.39(2) 0.36(2) 0.263(19) 0.007(15) 0.008(15) -0.088(15)
O2 0.34(2) 0.346(19) 0.175(15) -0.034(12) -0.029(12) 0.058(15)
O3 0.292(16) 0.237(14) 0.264(18) -0.038(13) -0.022(13) 0.028(12)
O4 0.31(2) 0.35(2) 0.306(18) 0.028(15) 0.020(15) -0.097(17)
O5 1.23(11) 0.67(7) 0.52(4) -0.13(4) -0.10(6) -0.10(6)
N1 0.81(7) 0.45(4) 0.51(5) 0.00(4) -0.21(5) -0.18(4)
C1 0.49(6) 0.64(7) 0.47(7) -0.03(6) 0.09(5) -0.25(5)
C2 0.28(3) 0.32(3) 0.39(5) -0.03(3) -0.02(3) -0.02(3)
C3 0.53(6) 0.46(6) 0.24(4) 0.03(4) 0.09(3) 0.00(5)
C4 0.82(9) 0.76(9) 0.36(6) -0.03(6) 0.03(6) -0.04(6)
C5 0.75(8) 0.68(8) 0.35(6) -0.20(5) -0.24(5) -0.07(6)
C6 0.73(8) 0.62(7) 0.65(8) -0.18(6) -0.16(6) -0.21(6)
C7 0.25(2) 0.36(3) 0.20(3) 0.06(3) 0.04(3) -0.13(2)
C8 0.25(3) 0.29(3) 0.31(4) -0.07(3) 0.04(3) -0.13(2)
C9 0.97(11) 0.80(12) 0.90(12) -0.12(9) 0.02(10) 0.07(9)
C10 0.63(8) 0.68(9) 0.52(8) 0.000 0.000 -0.21(7)
C11 0.89(10) 0.70(9) 0.74(11) -0.05(8) 0.06(8) 0.05(8)
C12 0.87(9) 0.67(8) 0.61(8) -0.01(6) 0.12(6) -0.02(7)
C13 0.65(8) 0.59(8) 0.64(10) 0.000 0.000 -0.17(7)
O1W 0.38(3) 0.38(3) 0.21(3) 0.000 0.000 0.000
O2W 0.23(2) 0.23(2) 0.23(2) 0.000 0.000 0.000
O3W 0.290(10) 0.290(10) 0.290(10) -0.044(12) -0.044(12) -0.044(12)
O4W 0.61(3) 0.61(3) 0.61(3) -0.09(3) -0.09(3) -0.09(3)

loop_
_atom_type_symbol
_atom_type_description
_atom_type_scat_dispersion_real
_atom_type_scat_dispersion_imag
_atom_type_scat_source
C C 0.0181 0.0091 'International Tables Vol C Tables 4.2.6.8 and 6.1.1.4'
H H 0.0000 0.0000 'International Tables Vol C Tables 4.2.6.8 and 6.1.1.4'
N N 0.0311 0.0180 'International Tables Vol C Tables 4.2.6.8 and 6.1.1.4'
O O 0.0492 0.0322 'International Tables Vol C Tables 4.2.6.8 and 6.1.1.4'
Zn Zn -1.5491 0.6778 'International Tables Vol C Tables 4.2.6.8 and 6.1.1.4'

loop_
_geom_angle_atom_site_label_1
_geom_angle_atom_site_label_2
_geom_angle_atom_site_label_3
_geom_angle
_geom_angle_site_symmetry_1
_geom_angle_site_symmetry_3
O1 Zn1 O1 88.6(12) 2_665 15_565
O1 Zn1 O1 86.3(11) 2_665 16_655
O1 Zn1 O1 155.7(10) 15_565 16_655
O1 Zn1 O1 155.7(10) 2_665 .
O1 Zn1 O1 86.3(11) 15_565 .
O1 Zn1 O1 88.6(12) 16_655 .
O1 Zn1 O1W 102.1(5) 2_665 .
O1 Zn1 O1W 102.1(5) 15_565 .
O1 Zn1 O1W 102.1(5) 16_655 .
O1 Zn1 O1W 102.2(5) . .
O1 Zn1 Zn2 77.9(5) 2_665 .
O1 Zn1 Zn2 77.9(5) 15_565 .
O1 Zn1 Zn2 77.9(5) 16_655 .
O1 Zn1 Zn2 77.8(5) . .
O1W Zn1 Zn2 180.000(1) . .
O2 Zn2 O2 88.7(9) . 16_655
O2 Zn2 O2 157.9(9) . 2_665
O2 Zn2 O2 87.0(9) 16_655 2_665
O2 Zn2 O2 87.0(9) . 15_565
O2 Zn2 O2 157.8(9) 16_655 15_565
O2 Zn2 O2 88.7(9) 2_665 15_565
O2 Zn2 O2W 101.1(4) . .
O2 Zn2 O2W 101.1(4) 16_655 .
O2 Zn2 O2W 101.1(4) 2_665 .
O2 Zn2 O2W 101.1(4) 15_565 .
O2 Zn2 Zn1 78.9(4) . .
O2 Zn2 Zn1 78.9(4) 16_655 .
O2 Zn2 Zn1 78.9(4) 2_665 .
O2 Zn2 Zn1 78.9(4) 15_565 .
O2W Zn2 Zn1 180.000(1) . .
O3 Zn3 O3 113.5(4) . 9
O3 Zn3 O3 113.5(4) . 5
O3 Zn3 O3 113.5(4) 9 5
O3 Zn3 O3W 105.0(5) . .
O3 Zn3 O3W 105.0(5) 9 .
O3 Zn3 O3W 105.0(5) 5 .
O4 Zn4 O4 103.2(6) 5 .
O4 Zn4 O4 103.2(6) 5 9
O4 Zn4 O4 103.2(6) . 9
O4 Zn4 O4W 115.2(5) 5 .
O4 Zn4 O4W 115.2(5) . .
O4 Zn4 O4W 115.2(5) 9 .
C7 O1 Zn1 132.8(14) . .
C7 O2 Zn2 130.0(14) . .
C8 O3 Zn3 134.3(15) . .
C8 O4 Zn4 147.7(15) . .
C9 N1 C5 139.8(14) . .
C2 C1 C6 120.0 . .
C2 C1 C7 109.9(10) . .
C6 C1 C7 129.9(10) . .
C3 C2 C1 120.0 . .
C2 C3 C4 120.0 . .
C2 C3 C8 131.1(10) . .
C4 C3 C8 108.7(10) . .
C5 C4 C3 120.0 . .
C4 C5 C6 120.0 . .
C4 C5 N1 122.7 . .
C6 C5 N1 116.3 . .
C5 C6 C1 120.0 . .
O2 C7 O1 119.2(19) . .
O2 C7 C1 124.6(17) . .
O1 C7 C1 116.2(17) . .
O3 C8 O4 117(2) . .
O3 C8 C3 116.4(17) . .
O4 C8 C3 126.4(18) . .
O5 C9 N1 118(2) . .
O5 C9 C11 119(2) . .
N1 C9 C11 120(2) . .
C11 C10 C11 120(3) 14 .
C12 C11 C10 120(2) . .
C12 C11 C9 114(3) . .
C10 C11 C9 126(3) . .
C11 C12 C13 120(2) . .
C12 C13 C12 120(3) . 14

loop_
_geom_bond_atom_site_label_1
_geom_bond_atom_site_label_2
_geom_bond_distance
_geom_bond_site_symmetry_2
Zn1 O1 1.907(15) 2_665
Zn1 O1 1.907(15) 15_565
Zn1 O1 1.907(15) 16_655
Zn1 O1 1.908(15) .
Zn1 O1W 1.984(17) .
Zn1 Zn2 2.983(7) .
Zn2 O2 1.947(15) .
Zn2 O2 1.947(15) 16_655
Zn2 O2 1.947(15) 2_665
Zn2 O2 1.947(15) 15_565
Zn2 O2W 2.067(15) .
Zn3 O3 1.907(14) .
Zn3 O3 1.907(14) 9
Zn3 O3 1.907(14) 5
Zn3 O3W 2.000(16) .
Zn4 O4 1.944(14) 5
Zn4 O4 1.944(14) .
Zn4 O4 1.944(14) 9
Zn4 O4W 2.00(2) .
O1 C7 1.292(15) .
O2 C7 1.269(16) .
O3 C8 1.273(16) .
O4 C8 1.298(15) .
O5 C9 1.29(2) .
N1 C9 1.32(2) .
N1 C5 1.5084 .
C1 C2 1.3898 .
C1 C6 1.3898 .
C1 C7 1.406(16) .
C2 C3 1.3898 .
C3 C4 1.3898 .
C3 C8 1.396(16) .
C4 C5 1.3898 .
C5 C6 1.3898 .
C9 C11 1.467(19) .
C10 C11 1.398(15) 14
C10 C11 1.398(15) .
C11 C12 1.38(2) .
C12 C13 1.392(15) .
C13 C12 1.392(15) 14

loop_
_platon_squeeze_void_nr
_platon_squeeze_void_average_x
_platon_squeeze_void_average_y
_platon_squeeze_void_average_z
_platon_squeeze_void_volume
_platon_squeeze_void_count_electrons
_platon_squeeze_void_content
1 -0.004 -0.017 -0.005 24176 5275 ' '
